data_7105759
loop_
_publ_author_name
'Carlo Cassani'
'Xu Tian'
'Eduardo Escudero-Adan'
'Paolo Melchiorre'

_publ_section_title
;
 Multiple approaches to enantiopure spirocyclic benzofuranones using
 organocatalytic cascade reactions
;
_journal_name_full Chem.Commun.
_journal_page_first 233
_journal_paper_doi 10.1039/c0cc01957g
_journal_volume 47
_journal_year 2011
_chemical_absolute_configuration ad
_chemical_formula_sum 'C26 H18 Cl2 O3'
_chemical_formula_weight 449.30
_space_group_IT_number 1
_symmetry_cell_setting triclinic
_symmetry_space_group_name_Hall 'P 1'
_symmetry_space_group_name_H-M 'P 1'
_atom_sites_solution_hydrogens geom
_atom_sites_solution_primary direct
_atom_sites_solution_secondary difmap
_audit_creation_method SHELXL-97
_cell_angle_alpha 82.514(4)
_cell_angle_beta 88.091(4)
_cell_angle_gamma 69.752(5)
_cell_formula_units_Z 4
_cell_length_a 9.3195(10)
_cell_length_b 9.3688(10)
_cell_length_c 26.301(3)
_cell_measurement_reflns_used 2769
_cell_measurement_temperature 100(2)
_cell_measurement_theta_max 33.68
_cell_measurement_theta_min 2.79
_cell_volume 2136.0(4)
_computing_cell_refinement 'Bruker APEX2 v2009.1-0'
_computing_data_collection 'Bruker APEX2 v2009.1-0'
_computing_data_reduction 'Bruker SAINT V7.60A'
_computing_molecular_graphics 'Bruker SHELXTL'
_computing_publication_material 'Bruker SHELXTL'
_computing_structure_refinement 'SHELXS-97 (Sheldrick, 2008)'
_computing_structure_solution Sir2007
_diffrn_ambient_temperature 100(2)
_diffrn_detector_area_resol_mean 512
_diffrn_detector_type '4K CCD area detector APEX II'
_diffrn_measured_fraction_theta_full 0.887
_diffrn_measured_fraction_theta_max 0.846
_diffrn_measurement_device_type 'Kappa 4-axis goniometer bruker-nonius'
_diffrn_measurement_method
;
Fullsphere data collection, phi and omega scans
;
_diffrn_measurement_specimen_support 'magnetic support whith 10 micron nylon fiber cryoloop'
_diffrn_radiation_monochromator 'Multilayer Montel 200 mirrors'
_diffrn_radiation_type MoK\a
_diffrn_radiation_wavelength 0.71073
_diffrn_reflns_av_R_equivalents 0.0000
_diffrn_reflns_av_sigmaI/netI 0.0646
_diffrn_reflns_limit_h_max 14
_diffrn_reflns_limit_h_min -13
_diffrn_reflns_limit_k_max 14
_diffrn_reflns_limit_k_min -13
_diffrn_reflns_limit_l_max 41
_diffrn_reflns_limit_l_min -41
_diffrn_reflns_number 29711
_diffrn_reflns_theta_full 27.50
_diffrn_reflns_theta_max 34.63
_diffrn_reflns_theta_min 0.78
_diffrn_source 'rotating anode X-ray tube'
_diffrn_source_current 70
_diffrn_source_power 50
_diffrn_source_size '3 mm x 0.3 mm fine focus'
_diffrn_source_type 'Bruker-Nonius FR 591'
_exptl_absorpt_coefficient_mu 0.330
_exptl_absorpt_correction_T_max 0.98
_exptl_absorpt_correction_T_min 0.81
_exptl_absorpt_correction_type empirical
_exptl_absorpt_process_details
;
TWINABS Version 2008/4 Bruker AXS
Blessing, Acta Cryst. (1995) A51 33-38
;
_exptl_crystal_colour colourless
_exptl_crystal_density_diffrn 1.397
_exptl_crystal_density_method 'not measured'
_exptl_crystal_description Block
_exptl_crystal_F_000 928
_exptl_crystal_size_max 0.4
_exptl_crystal_size_mid 0.3
_exptl_crystal_size_min 0.1
_refine_diff_density_max 1.627
_refine_diff_density_min -0.747
_refine_diff_density_rms 0.139
_refine_ls_abs_structure_details 'Flack H D (1983), Acta Cryst. A39, 876-881'
_refine_ls_abs_structure_Flack 0.03(5)
_refine_ls_extinction_method none
_refine_ls_goodness_of_fit_ref 1.052
_refine_ls_hydrogen_treatment noref
_refine_ls_matrix_type full
_refine_ls_number_parameters 1118
_refine_ls_number_reflns 29711
_refine_ls_number_restraints 3
_refine_ls_restrained_S_all 1.052
_refine_ls_R_factor_all 0.0976
_refine_ls_R_factor_gt 0.0845
_refine_ls_shift/su_max 0.000
_refine_ls_shift/su_mean 0.000
_refine_ls_structure_factor_coef Fsqd
_refine_ls_weighting_details 'calc w=1/[\s^2^(Fo^2^)+(0.1691P)^2^+1.2510P] where P=(Fo^2^+2Fc^2^)/3'
_refine_ls_weighting_scheme calc
_refine_ls_wR_factor_gt 0.2361
_refine_ls_wR_factor_ref 0.2513
_reflns_number_gt 24733
_reflns_number_total 29711
_reflns_threshold_expression >2sigma(I)
_cod_data_source_file C0CC01957G.TXT
_cod_data_source_block csh204-05t
_cod_depositor_comments
;
The following automatic conversions were performed:
'_symmetry_cell_setting' value 'Triclinic' changed to 'triclinic'
according to '/home/saulius/struct/CIF-dictionaries/cif_core.dic'
dictionary named 'cif_core.dic' version 2.4.1 from 2010-06-29.

Automatic conversion script
Id: cif_fix_enum 1527 2010-12-29 10:47:43Z saulius 

The following automatic conversions were performed:

data name '_diffrn_measurement_specimen_suppport' was replaced with
'_diffrn_measurement_specimen_support' as specified in the
replacement file 'data/replacement-values/replacement_tags.lst'.

Automatic conversion script
Id: cif_correct_tags 9268 2022-04-12 08:56:07Z antanas 
;
_cod_original_sg_symbol_H-M P1
_cod_database_code 7105759

loop_
_symmetry_equiv_pos_as_xyz
'x, y, z'

loop_
_atom_site_label
_atom_site_type_symbol
_atom_site_fract_x
_atom_site_fract_y
_atom_site_fract_z
_atom_site_U_iso_or_equiv
_atom_site_adp_type
_atom_site_occupancy
_atom_site_symmetry_multiplicity
_atom_site_calc_flag
_atom_site_refinement_flags
_atom_site_disorder_assembly
_atom_site_disorder_group
C1A C 0.0507(5) 0.1766(5) 0.29934(13) 0.0167(7) Uani 1 1 d . . .
C2A C -0.1053(5) 0.2475(5) 0.27057(13) 0.0163(7) Uani 1 1 d . . .
H2A H -0.0914 0.2064 0.2376 0.020 Uiso 1 1 calc R . .
C3A C -0.2331(5) 0.1996(6) 0.29882(16) 0.0199(8) Uani 1 1 d . . .
H3A1 H -0.2779 0.2686 0.3241 0.024 Uiso 1 1 calc R . .
H3A2 H -0.3129 0.2107 0.2743 0.024 Uiso 1 1 calc R . .
C4A C -0.1780(5) 0.0384(6) 0.32505(14) 0.0198(8) Uani 1 1 d . . .
H4A H -0.2516 -0.0037 0.3370 0.024 Uiso 1 1 calc R . .
C5A C -0.0314(5) -0.0498(6) 0.33266(14) 0.0190(8) Uani 1 1 d . . .
C6A C 0.0996(5) -0.0019(5) 0.31052(13) 0.0168(7) Uani 1 1 d . . .
H6A H 0.1828 -0.0380 0.3361 0.020 Uiso 1 1 calc R . .
C7A C -0.1547(5) 0.4219(5) 0.25830(14) 0.0182(7) Uani 1 1 d . . .
C8A C -0.1220(5) 0.4872(5) 0.21011(14) 0.0185(7) Uani 1 1 d . . .
H8A H -0.0660 0.4233 0.1868 0.022 Uiso 1 1 calc R . .
C9A C -0.1714(5) 0.6441(6) 0.19664(15) 0.0205(8) Uani 1 1 d . . .
H9A H -0.1519 0.6850 0.1641 0.025 Uiso 1 1 calc R . .
C10A C -0.2502(5) 0.7404(5) 0.23179(15) 0.0194(8) Uani 1 1 d . . .
C11A C -0.2788(6) 0.6797(6) 0.28122(15) 0.0201(8) Uani 1 1 d . . .
H11A H -0.3292 0.7443 0.3051 0.024 Uiso 1 1 calc R . .
C12A C -0.2306(5) 0.5215(5) 0.29380(14) 0.0182(8) Uani 1 1 d . . .
H12A H -0.2490 0.4807 0.3265 0.022 Uiso 1 1 calc R . .
C13A C 0.0065(6) -0.2026(6) 0.36332(16) 0.0262(9) Uani 1 1 d . . .
H13A H -0.0736 -0.2377 0.3729 0.031 Uiso 1 1 calc R . .
C14A C 0.1577(5) -0.0819(5) 0.26280(14) 0.0173(7) Uani 1 1 d . . .
C15A C 0.0549(5) -0.0859(6) 0.22595(14) 0.0202(8) Uani 1 1 d . . .
H15A H -0.0497 -0.0404 0.2305 0.024 Uiso 1 1 calc R . .
C16A C 0.1091(5) -0.1583(6) 0.18196(15) 0.0207(8) Uani 1 1 d . . .
H16A H 0.0405 -0.1607 0.1575 0.025 Uiso 1 1 calc R . .
C17A C 0.2621(6) -0.2247(6) 0.17548(15) 0.0214(8) Uani 1 1 d . . .
C18A C 0.3693(5) -0.2242(6) 0.21193(17) 0.0231(9) Uani 1 1 d . . .
H18A H 0.4737 -0.2704 0.2071 0.028 Uiso 1 1 calc R . .
C19A C 0.3145(5) -0.1524(6) 0.25548(16) 0.0215(8) Uani 1 1 d . . .
H19A H 0.3836 -0.1515 0.2801 0.026 Uiso 1 1 calc R . .
C20A C 0.1683(5) 0.2340(5) 0.27203(13) 0.0170(7) Uani 1 1 d . . .
C21A C 0.2382(6) 0.2149(6) 0.22413(14) 0.0205(8) Uani 1 1 d . . .
H21A H 0.2184 0.1511 0.2032 0.025 Uiso 1 1 calc R . .
C22A C 0.3380(6) 0.2935(6) 0.20858(17) 0.0227(8) Uani 1 1 d . . .
H22A H 0.3874 0.2795 0.1774 0.027 Uiso 1 1 calc R . .
C23A C 0.3647(6) 0.3930(6) 0.23927(18) 0.0256(9) Uani 1 1 d . . .
H23A H 0.4314 0.4445 0.2279 0.031 Uiso 1 1 calc R . .
C24A C 0.2937(6) 0.4172(6) 0.28666(16) 0.0245(9) Uani 1 1 d . . .
H24A H 0.3099 0.4843 0.3070 0.029 Uiso 1 1 calc R . .
C25A C 0.1983(5) 0.3352(6) 0.30127(14) 0.0195(8) Uani 1 1 d . . .
C26A C 0.0388(5) 0.2443(5) 0.35010(13) 0.0195(8) Uani 1 1 d . . .
C1B C 0.5231(5) 0.9953(5) 0.46081(12) 0.0151(7) Uani 1 1 d . . .
C2B C 0.3854(5) 1.0304(5) 0.49848(13) 0.0152(7) Uani 1 1 d . . .
H2B H 0.4210 1.0585 0.5291 0.018 Uiso 1 1 calc R . .
C3B C 0.2489(5) 1.1711(5) 0.47687(15) 0.0189(7) Uani 1 1 d . . .
H3B1 H 0.1921 1.1399 0.4529 0.023 Uiso 1 1 calc R . .
H3B2 H 0.1812 1.2082 0.5048 0.023 Uiso 1 1 calc R . .
C4B C 0.2946(5) 1.2990(5) 0.45037(14) 0.0182(7) Uani 1 1 d . . .
H4B H 0.2190 1.3943 0.4423 0.022 Uiso 1 1 calc R . .
C5B C 0.4402(5) 1.2835(5) 0.43745(13) 0.0165(7) Uani 1 1 d . . .
C6B C 0.5763(5) 1.1375(5) 0.44903(13) 0.0157(7) Uani 1 1 d . . .
H6B H 0.6386 1.1239 0.4181 0.019 Uiso 1 1 calc R . .
C7B C 0.3404(5) 0.8917(5) 0.51660(14) 0.0166(7) Uani 1 1 d . . .
C8B C 0.2751(6) 0.8235(6) 0.48386(14) 0.0210(8) Uani 1 1 d . . .
H8B H 0.2567 0.8649 0.4496 0.025 Uiso 1 1 calc R . .
C9B C 0.2377(5) 0.6952(6) 0.50191(15) 0.0213(8) Uani 1 1 d . . .
H9B H 0.1956 0.6499 0.4798 0.026 Uiso 1 1 calc R . .
C10B C 0.2635(6) 0.6350(6) 0.55317(16) 0.0218(8) Uani 1 1 d . . .
C11B C 0.3230(6) 0.7024(7) 0.58673(16) 0.0256(9) Uani 1 1 d . . .
H11B H 0.3368 0.6629 0.6212 0.031 Uiso 1 1 calc R . .
C12B C 0.3619(6) 0.8300(6) 0.56836(15) 0.0233(9) Uani 1 1 d . . .
H12B H 0.4029 0.8751 0.5908 0.028 Uiso 1 1 calc R . .
C13B C 0.4674(6) 1.4189(6) 0.40950(14) 0.0213(8) Uani 1 1 d . . .
H13B H 0.3853 1.5105 0.4037 0.026 Uiso 1 1 calc R . .
C14B C 0.6759(5) 1.1486(5) 0.49188(13) 0.0161(7) Uani 1 1 d . . .
C15B C 0.6123(5) 1.2325(6) 0.53257(15) 0.0233(9) Uani 1 1 d . . .
H15B H 0.5078 1.2865 0.5328 0.028 Uiso 1 1 calc R . .
C16B C 0.7053(6) 1.2353(7) 0.57269(16) 0.0276(11) Uani 1 1 d . . .
H16B H 0.6628 1.2896 0.5999 0.033 Uiso 1 1 calc R . .
C17B C 0.8634(6) 1.1555(6) 0.57158(15) 0.0238(9) Uani 1 1 d . . .
C18B C 0.9275(5) 1.0752(6) 0.53099(16) 0.0215(8) Uani 1 1 d . . .
H18B H 1.0323 1.0225 0.5303 0.026 Uiso 1 1 calc R . .
C19B C 0.8325(5) 1.0745(6) 0.49117(14) 0.0194(8) Uani 1 1 d . . .
H19B H 0.8756 1.0228 0.4635 0.023 Uiso 1 1 calc R . .
C20B C 0.6487(5) 0.8462(5) 0.48002(14) 0.0174(7) Uani 1 1 d . . .
C21B C 0.7301(5) 0.7947(6) 0.52651(15) 0.0222(9) Uani 1 1 d . . .
H21B H 0.7153 0.8588 0.5519 0.027 Uiso 1 1 calc R . .
C22B C 0.8341(6) 0.6447(7) 0.53390(18) 0.0282(10) Uani 1 1 d . . .
H22B H 0.8905 0.6093 0.5643 0.034 Uiso 1 1 calc R . .
C23B C 0.8546(6) 0.5478(7) 0.4968(2) 0.0304(11) Uani 1 1 d . . .
H23B H 0.9249 0.4486 0.5027 0.036 Uiso 1 1 calc R . .
C24B C 0.7713(7) 0.5960(7) 0.45030(19) 0.0280(10) Uani 1 1 d . . .
H24B H 0.7834 0.5315 0.4252 0.034 Uiso 1 1 calc R . .
C25B C 0.6706(5) 0.7454(6) 0.44435(15) 0.0197(8) Uani 1 1 d . . .
C26B C 0.4819(5) 0.9562(6) 0.40916(13) 0.0189(8) Uani 1 1 d . . .
C1C C 0.0957(5) 0.6477(5) 0.80422(13) 0.0145(7) Uani 1 1 d . . .
C2C C 0.1458(5) 0.5225(5) 0.76713(13) 0.0166(7) Uani 1 1 d . . .
H2C H 0.1847 0.5669 0.7363 0.020 Uiso 1 1 calc R . .
C3C C 0.2772(5) 0.3806(5) 0.78949(15) 0.0190(7) Uani 1 1 d . . .
H3C1 H 0.2357 0.3161 0.8128 0.023 Uiso 1 1 calc R . .
H3C2 H 0.3262 0.3227 0.7618 0.023 Uiso 1 1 calc R . .
C4C C 0.3945(5) 0.4159(5) 0.81734(14) 0.0183(7) Uani 1 1 d . . .
H4C H 0.4860 0.3364 0.8263 0.022 Uiso 1 1 calc R . .
C5C C 0.3777(5) 0.5544(5) 0.83050(13) 0.0171(7) Uani 1 1 d . . .
C6C C 0.2359(5) 0.6956(5) 0.81690(13) 0.0160(7) Uani 1 1 d . . .
H6C H 0.2094 0.7489 0.8474 0.019 Uiso 1 1 calc R . .
C7C C 0.0104(5) 0.4834(5) 0.75015(13) 0.0182(7) Uani 1 1 d . . .
C8C C -0.0603(5) 0.3996(6) 0.78317(14) 0.0194(8) Uani 1 1 d . . .
H8C H -0.0227 0.3639 0.8165 0.023 Uiso 1 1 calc R . .
C9C C -0.1856(5) 0.3685(6) 0.76724(14) 0.0193(8) Uani 1 1 d . . .
H9C H -0.2311 0.3119 0.7896 0.023 Uiso 1 1 calc R . .
C10C C -0.2426(5) 0.4224(5) 0.71763(14) 0.0179(7) Uani 1 1 d . . .
C11C C -0.1738(6) 0.5043(6) 0.68371(15) 0.0218(8) Uani 1 1 d . . .
H11C H -0.2114 0.5387 0.6504 0.026 Uiso 1 1 calc R . .
C12C C -0.0485(6) 0.5347(6) 0.69992(13) 0.0201(8) Uani 1 1 d . . .
H12C H -0.0025 0.5899 0.6772 0.024 Uiso 1 1 calc R . .
C13C C 0.4998(6) 0.5742(6) 0.85820(14) 0.0218(9) Uani 1 1 d . . .
H13C H 0.5887 0.4895 0.8650 0.026 Uiso 1 1 calc R . .
C14C C 0.2713(5) 0.8047(5) 0.77478(13) 0.0153(7) Uani 1 1 d . . .
C15C C 0.3869(5) 0.7524(5) 0.73883(14) 0.0180(7) Uani 1 1 d . . .
H15C H 0.4409 0.6479 0.7402 0.022 Uiso 1 1 calc R . .
C16C C 0.4217(6) 0.8536(6) 0.70148(15) 0.0209(8) Uani 1 1 d . . .
H16C H 0.4994 0.8173 0.6783 0.025 Uiso 1 1 calc R . .
C17C C 0.3390(6) 1.0111(6) 0.69885(15) 0.0227(8) Uani 1 1 d . . .
C18C C 0.2224(6) 1.0651(6) 0.73341(16) 0.0233(9) Uani 1 1 d . . .
H18C H 0.1648 1.1690 0.7307 0.028 Uiso 1 1 calc R . .
C19C C 0.1924(5) 0.9636(5) 0.77176(15) 0.0199(8) Uani 1 1 d . . .
H19C H 0.1187 1.0012 0.7960 0.024 Uiso 1 1 calc R . .
C20C C -0.0440(5) 0.7802(5) 0.78455(14) 0.0171(7) Uani 1 1 d . . .
C21C C -0.0783(6) 0.8770(5) 0.73825(15) 0.0209(8) Uani 1 1 d . . .
H21C H -0.0048 0.8697 0.7130 0.025 Uiso 1 1 calc R . .
C22C C -0.2256(6) 0.9853(6) 0.73063(17) 0.0251(9) Uani 1 1 d . . .
H22C H -0.2500 1.0505 0.6999 0.030 Uiso 1 1 calc R . .
C23C C -0.3366(6) 0.9972(7) 0.76833(18) 0.0272(10) Uani 1 1 d . . .
H23C H -0.4326 1.0723 0.7626 0.033 Uiso 1 1 calc R . .
C24C C -0.3072(6) 0.8994(6) 0.81444(18) 0.0243(9) Uani 1 1 d . . .
H24C H -0.3812 0.9050 0.8395 0.029 Uiso 1 1 calc R . .
C25C C -0.1591(5) 0.7926(6) 0.82050(14) 0.0189(8) Uani 1 1 d . . .
C26C C 0.0371(5) 0.5915(5) 0.85575(13) 0.0178(7) Uani 1 1 d . . .
C1D C 0.2205(5) 0.1179(5) -0.03309(13) 0.0153(7) Uani 1 1 d . . .
C2D C 0.2838(5) -0.0492(5) -0.00436(13) 0.0171(7) Uani 1 1 d . . .
H2D H 0.2317 -0.0471 0.0287 0.020 Uiso 1 1 calc R . .
C3D C 0.2423(5) -0.1644(5) -0.03291(15) 0.0190(7) Uani 1 1 d . . .
H3D1 H 0.3197 -0.2001 -0.0584 0.023 Uiso 1 1 calc R . .
H3D2 H 0.2453 -0.2525 -0.0085 0.023 Uiso 1 1 calc R . .
C4D C 0.0902(5) -0.1019(5) -0.05876(14) 0.0189(8) Uani 1 1 d . . .
H4D H 0.0516 -0.1713 -0.0704 0.023 Uiso 1 1 calc R . .
C5D C 0.0036(5) 0.0481(6) -0.06671(13) 0.0185(8) Uani 1 1 d . . .
C6D C 0.0445(5) 0.1705(5) -0.04446(13) 0.0173(7) Uani 1 1 d . . .
H6D H 0.0177 0.2616 -0.0702 0.021 Uiso 1 1 calc R . .
C7D C 0.4525(5) -0.1002(5) 0.00773(13) 0.0169(7) Uani 1 1 d . . .
C8D C 0.5003(5) -0.0861(6) 0.05640(15) 0.0196(8) Uani 1 1 d . . .
H8D H 0.4275 -0.0412 0.0800 0.024 Uiso 1 1 calc R . .
C9D C 0.6541(6) -0.1380(6) 0.06978(15) 0.0216(8) Uani 1 1 d . . .
H9D H 0.6837 -0.1270 0.1020 0.026 Uiso 1 1 calc R . .
C10D C 0.7649(5) -0.2070(6) 0.03488(15) 0.0197(8) Uani 1 1 d . . .
C11D C 0.7209(5) -0.2169(6) -0.01464(16) 0.0207(8) Uani 1 1 d . . .
H11D H 0.7944 -0.2588 -0.0385 0.025 Uiso 1 1 calc R . .
C12D C 0.5672(5) -0.1638(6) -0.02771(14) 0.0200(8) Uani 1 1 d . . .
H12D H 0.5385 -0.1700 -0.0606 0.024 Uiso 1 1 calc R . .
C13D C -0.1372(6) 0.0935(6) -0.09631(15) 0.0226(9) Uani 1 1 d . . .
H13D H -0.1677 0.0162 -0.1060 0.027 Uiso 1 1 calc R . .
C14D C -0.0521(5) 0.2140(5) 0.00254(13) 0.0156(7) Uani 1 1 d . . .
C15D C -0.0719(5) 0.1010(5) 0.03989(15) 0.0186(7) Uani 1 1 d . . .
H15D H -0.0273 -0.0017 0.0351 0.022 Uiso 1 1 calc R . .
C16D C -0.1562(6) 0.1380(6) 0.08384(15) 0.0220(8) Uani 1 1 d . . .
H16D H -0.1670 0.0615 0.1083 0.026 Uiso 1 1 calc R . .
C17D C -0.2236(5) 0.2904(6) 0.09045(15) 0.0200(8) Uani 1 1 d . . .
C18D C -0.2102(6) 0.4080(6) 0.05377(17) 0.0224(8) Uani 1 1 d . . .
H18D H -0.2576 0.5103 0.0586 0.027 Uiso 1 1 calc R . .
C19D C -0.1243(6) 0.3684(6) 0.00984(16) 0.0213(8) Uani 1 1 d . . .
H19D H -0.1150 0.4453 -0.0148 0.026 Uiso 1 1 calc R . .
C20D C 0.2691(5) 0.2275(5) -0.00576(14) 0.0170(7) Uani 1 1 d . . .
C21D C 0.2338(6) 0.2781(6) 0.04186(15) 0.0210(8) Uani 1 1 d . . .
H21D H 0.1637 0.2491 0.0628 0.025 Uiso 1 1 calc R . .
C22D C 0.3061(6) 0.3736(6) 0.05775(16) 0.0238(9) Uani 1 1 d . . .
H22D H 0.2797 0.4132 0.0888 0.029 Uiso 1 1 calc R . .
C23D C 0.4180(6) 0.4102(7) 0.02724(17) 0.0273(10) Uani 1 1 d . . .
H23D H 0.4678 0.4709 0.0387 0.033 Uiso 1 1 calc R . .
C24D C 0.4553(6) 0.3557(6) -0.02047(16) 0.0240(9) Uani 1 1 d . . .
H24D H 0.5284 0.3800 -0.0413 0.029 Uiso 1 1 calc R . .
C25D C 0.3807(5) 0.2665(5) -0.03498(14) 0.0187(8) Uani 1 1 d . . .
C26D C 0.3060(5) 0.1244(6) -0.08441(14) 0.0202(8) Uani 1 1 d . . .
Cl1A Cl -0.32631(14) 0.93818(14) 0.21348(4) 0.0251(2) Uani 1 1 d . . .
Cl2A Cl 0.32799(15) -0.31882(15) 0.12167(4) 0.0269(2) Uani 1 1 d . . .
Cl1B Cl 0.22075(15) 0.47074(15) 0.57629(5) 0.0287(2) Uani 1 1 d . . .
Cl2B Cl 0.97963(16) 1.1611(2) 0.62086(5) 0.0377(4) Uani 1 1 d . . .
Cl1C Cl -0.40166(13) 0.38589(13) 0.69768(4) 0.0219(2) Uani 1 1 d . . .
Cl2C Cl 0.38595(17) 1.13773(16) 0.65278(4) 0.0318(3) Uani 1 1 d . . .
Cl1D Cl 0.95562(13) -0.28790(15) 0.05336(4) 0.0257(2) Uani 1 1 d . . .
Cl2D Cl -0.33404(14) 0.33851(16) 0.14469(4) 0.0275(2) Uani 1 1 d . . .
O1A O 0.1327(5) -0.2835(5) 0.37657(14) 0.0327(9) Uani 1 1 d . . .
O2A O 0.1197(4) 0.3437(4) 0.34740(11) 0.0214(6) Uani 1 1 d . . .
O3A O -0.0295(4) 0.2223(5) 0.38809(11) 0.0257(8) Uani 1 1 d . . .
O1B O 0.5930(5) 1.4157(5) 0.39369(12) 0.0276(8) Uani 1 1 d . . .
O2B O 0.5760(4) 0.8106(4) 0.40100(11) 0.0225(7) Uani 1 1 d . . .
O3B O 0.3897(4) 1.0336(4) 0.37756(11) 0.0230(7) Uani 1 1 d . . .
O1C O 0.4949(5) 0.6930(5) 0.87322(12) 0.0273(8) Uani 1 1 d . . .
O2C O -0.1120(4) 0.6852(4) 0.86393(11) 0.0205(6) Uani 1 1 d . . .
O3C O 0.1015(4) 0.4868(4) 0.88734(11) 0.0230(7) Uani 1 1 d . . .
O1D O -0.2190(5) 0.2268(5) -0.10949(13) 0.0315(9) Uani 1 1 d . . .
O2D O 0.4062(4) 0.2026(4) -0.08126(11) 0.0228(7) Uani 1 1 d . . .
O3D O 0.2978(5) 0.0703(5) -0.12219(11) 0.0262(8) Uani 1 1 d . . .

loop_
_atom_site_aniso_label
_atom_site_aniso_U_11
_atom_site_aniso_U_22
_atom_site_aniso_U_33
_atom_site_aniso_U_23
_atom_site_aniso_U_13
_atom_site_aniso_U_12
C1A 0.0162(18) 0.016(2) 0.0179(13) -0.0017(12) -0.0028(11) -0.0051(15)
C2A 0.0143(17) 0.0140(19) 0.0205(14) -0.0005(12) -0.0022(11) -0.0054(15)
C3A 0.0130(18) 0.014(2) 0.0317(17) -0.0002(14) -0.0042(12) -0.0034(15)
C4A 0.019(2) 0.018(2) 0.0249(15) -0.0019(13) 0.0007(12) -0.0101(17)
C5A 0.0171(18) 0.0128(19) 0.0235(15) 0.0032(12) -0.0024(12) -0.0025(15)
C6A 0.0149(18) 0.0133(19) 0.0209(14) -0.0003(12) -0.0032(11) -0.0034(14)
C7A 0.0156(18) 0.013(2) 0.0230(14) -0.0008(12) -0.0042(11) -0.0015(15)
C8A 0.0156(18) 0.015(2) 0.0233(15) -0.0012(12) -0.0008(11) -0.0029(15)
C9A 0.018(2) 0.016(2) 0.0263(16) 0.0043(13) -0.0038(12) -0.0059(16)
C10A 0.0159(19) 0.012(2) 0.0301(17) -0.0002(13) -0.0056(13) -0.0055(16)
C11A 0.021(2) 0.014(2) 0.0251(15) -0.0016(13) -0.0042(13) -0.0060(16)
C12A 0.0141(18) 0.015(2) 0.0228(14) -0.0007(12) -0.0028(11) -0.0012(15)
C13A 0.029(3) 0.023(3) 0.0268(17) 0.0061(15) -0.0035(15) -0.012(2)
C14A 0.0140(18) 0.0119(19) 0.0251(15) -0.0019(12) -0.0017(11) -0.0032(15)
C15A 0.0168(19) 0.017(2) 0.0232(15) -0.0024(13) -0.0041(12) -0.0014(16)
C16A 0.019(2) 0.015(2) 0.0259(16) -0.0034(13) -0.0065(13) -0.0027(16)
C17A 0.022(2) 0.015(2) 0.0266(16) -0.0033(14) -0.0012(13) -0.0059(17)
C18A 0.0134(19) 0.022(2) 0.0371(19) -0.0101(16) 0.0010(14) -0.0079(17)
C19A 0.0149(19) 0.017(2) 0.0326(18) -0.0071(15) -0.0026(13) -0.0033(16)
C20A 0.0133(17) 0.016(2) 0.0212(14) 0.0017(12) -0.0032(11) -0.0051(15)
C21A 0.020(2) 0.016(2) 0.0232(15) 0.0009(13) -0.0011(12) -0.0049(17)
C22A 0.015(2) 0.017(2) 0.0338(18) 0.0045(14) 0.0021(13) -0.0056(17)
C23A 0.018(2) 0.017(2) 0.042(2) 0.0078(16) -0.0019(15) -0.0099(18)
C24A 0.028(2) 0.018(2) 0.0310(18) 0.0038(15) -0.0079(15) -0.0149(19)
C25A 0.0137(18) 0.017(2) 0.0255(15) 0.0012(13) -0.0050(12) -0.0030(16)
C26A 0.021(2) 0.016(2) 0.0183(14) -0.0001(12) -0.0061(12) -0.0027(16)
C1B 0.0149(17) 0.0134(18) 0.0164(12) -0.0012(11) -0.0035(10) -0.0040(14)
C2B 0.0115(16) 0.0122(18) 0.0208(14) -0.0009(11) -0.0031(10) -0.0026(14)
C3B 0.0154(18) 0.013(2) 0.0261(15) 0.0009(13) -0.0023(12) -0.0037(15)
C4B 0.0135(18) 0.014(2) 0.0235(15) -0.0023(12) -0.0030(11) 0.0003(14)
C5B 0.0156(18) 0.0128(19) 0.0210(14) -0.0019(12) -0.0022(11) -0.0045(15)
C6B 0.0141(17) 0.0131(19) 0.0183(13) -0.0024(11) -0.0017(10) -0.0022(14)
C7B 0.0132(17) 0.0126(19) 0.0236(14) -0.0006(12) -0.0008(11) -0.0045(14)
C8B 0.024(2) 0.018(2) 0.0213(14) -0.0020(13) 0.0005(13) -0.0077(17)
C9B 0.019(2) 0.017(2) 0.0264(16) -0.0022(14) -0.0007(13) -0.0047(17)
C10B 0.016(2) 0.013(2) 0.0322(18) 0.0035(14) 0.0015(13) -0.0029(16)
C11B 0.023(2) 0.025(3) 0.0284(17) 0.0087(15) -0.0047(14) -0.0112(19)
C12B 0.022(2) 0.023(2) 0.0236(16) 0.0014(14) -0.0043(13) -0.0085(19)
C13B 0.025(2) 0.012(2) 0.0224(15) 0.0001(12) -0.0019(13) -0.0014(17)
C14B 0.0121(16) 0.0148(19) 0.0194(13) -0.0012(11) -0.0017(10) -0.0023(14)
C15B 0.017(2) 0.030(3) 0.0246(16) -0.0092(15) 0.0005(13) -0.0075(18)
C16B 0.021(2) 0.037(3) 0.0256(17) -0.0136(18) -0.0011(14) -0.008(2)
C17B 0.024(2) 0.025(3) 0.0239(16) -0.0054(15) -0.0034(13) -0.0085(19)
C18B 0.0111(18) 0.022(2) 0.0315(17) -0.0048(15) -0.0025(12) -0.0044(16)
C19B 0.0121(18) 0.021(2) 0.0247(15) -0.0050(14) 0.0000(12) -0.0043(16)
C20B 0.0136(17) 0.015(2) 0.0222(14) 0.0000(12) -0.0023(11) -0.0035(15)
C21B 0.018(2) 0.021(2) 0.0253(16) 0.0032(14) -0.0035(13) -0.0050(17)
C22B 0.016(2) 0.025(3) 0.037(2) 0.0081(17) -0.0030(15) -0.0034(19)
C23B 0.016(2) 0.016(2) 0.050(3) 0.0051(18) 0.0015(17) 0.0013(19)
C24B 0.023(2) 0.015(2) 0.043(2) -0.0041(17) 0.0033(17) -0.0028(19)
C25B 0.0167(19) 0.014(2) 0.0268(16) 0.0001(13) -0.0012(12) -0.0037(16)
C26B 0.023(2) 0.019(2) 0.0185(14) -0.0017(12) -0.0004(12) -0.0120(17)
C1C 0.0139(17) 0.0091(17) 0.0199(13) -0.0001(11) -0.0002(10) -0.0037(14)
C2C 0.023(2) 0.0085(17) 0.0199(13) -0.0019(11) 0.0013(11) -0.0074(15)
C3C 0.0126(18) 0.0085(18) 0.0317(17) -0.0011(13) -0.0010(12) 0.0011(14)
C4C 0.0172(19) 0.0108(19) 0.0239(15) 0.0010(12) -0.0005(12) -0.0021(15)
C5C 0.0117(17) 0.017(2) 0.0207(14) 0.0002(12) -0.0015(11) -0.0031(15)
C6C 0.0156(18) 0.0108(18) 0.0208(13) -0.0026(11) 0.0000(11) -0.0032(14)
C7C 0.022(2) 0.0127(19) 0.0192(14) -0.0020(12) -0.0003(12) -0.0050(16)
C8C 0.021(2) 0.017(2) 0.0206(14) 0.0001(12) -0.0013(12) -0.0071(16)
C9C 0.019(2) 0.016(2) 0.0220(15) -0.0006(12) 0.0007(12) -0.0051(16)
C10C 0.0199(19) 0.0101(18) 0.0229(15) -0.0037(12) -0.0020(12) -0.0037(15)
C11C 0.024(2) 0.018(2) 0.0233(15) -0.0014(13) -0.0031(13) -0.0084(17)
C12C 0.024(2) 0.018(2) 0.0186(14) -0.0010(12) -0.0001(12) -0.0082(17)
C13C 0.019(2) 0.020(2) 0.0208(14) 0.0011(13) -0.0033(12) -0.0004(17)
C14C 0.0179(18) 0.0112(18) 0.0179(13) -0.0002(11) -0.0019(11) -0.0068(14)
C15C 0.0139(18) 0.0123(19) 0.0231(15) 0.0013(12) -0.0009(11) 0.0000(15)
C16C 0.020(2) 0.015(2) 0.0241(15) 0.0019(13) -0.0025(12) -0.0027(16)
C17C 0.031(2) 0.016(2) 0.0239(15) 0.0036(13) -0.0067(14) -0.0136(18)
C18C 0.026(2) 0.0086(19) 0.0339(18) -0.0014(14) -0.0072(15) -0.0045(17)
C19C 0.020(2) 0.0090(19) 0.0289(16) -0.0029(13) -0.0031(13) -0.0020(15)
C20C 0.0164(18) 0.0117(19) 0.0231(14) -0.0027(12) -0.0016(11) -0.0044(15)
C21C 0.023(2) 0.011(2) 0.0270(16) -0.0014(13) -0.0036(13) -0.0045(17)
C22C 0.031(3) 0.014(2) 0.0314(18) 0.0005(14) -0.0102(16) -0.0090(19)
C23C 0.019(2) 0.019(2) 0.040(2) -0.0052(17) -0.0072(16) -0.0009(19)
C24C 0.017(2) 0.018(2) 0.038(2) -0.0055(16) -0.0026(14) -0.0040(17)
C25C 0.0149(18) 0.017(2) 0.0246(15) -0.0033(13) -0.0036(12) -0.0044(15)
C26C 0.0131(17) 0.015(2) 0.0218(14) -0.0011(12) -0.0010(11) -0.0014(15)
C1D 0.0141(17) 0.0109(18) 0.0219(14) 0.0004(11) -0.0008(11) -0.0062(14)
C2D 0.0168(18) 0.015(2) 0.0196(14) -0.0006(12) -0.0008(11) -0.0059(15)
C3D 0.0164(19) 0.0082(18) 0.0311(17) -0.0001(13) -0.0024(13) -0.0033(15)
C4D 0.0164(19) 0.014(2) 0.0252(15) -0.0026(13) -0.0037(12) -0.0031(16)
C5D 0.0167(19) 0.016(2) 0.0200(14) -0.0012(12) -0.0051(11) -0.0025(15)
C6D 0.0183(19) 0.0118(19) 0.0198(14) 0.0024(11) -0.0018(11) -0.0043(15)
C7D 0.0130(17) 0.0111(18) 0.0234(14) 0.0005(12) -0.0029(11) -0.0009(14)
C8D 0.0164(19) 0.015(2) 0.0255(15) -0.0016(13) -0.0036(12) -0.0027(16)
C9D 0.020(2) 0.017(2) 0.0272(16) -0.0005(14) -0.0057(13) -0.0056(17)
C10D 0.0113(18) 0.016(2) 0.0307(17) 0.0018(13) -0.0025(12) -0.0051(15)
C11D 0.0140(19) 0.014(2) 0.0316(17) -0.0017(14) -0.0007(13) -0.0018(16)
C12D 0.0164(19) 0.020(2) 0.0213(14) -0.0001(13) -0.0012(12) -0.0036(16)
C13D 0.021(2) 0.018(2) 0.0280(17) -0.0007(14) -0.0071(13) -0.0056(17)
C14D 0.0117(17) 0.0105(18) 0.0237(14) 0.0007(12) -0.0008(11) -0.0038(14)
C15D 0.0161(19) 0.0096(19) 0.0279(16) -0.0005(12) 0.0028(12) -0.0026(15)
C16D 0.025(2) 0.016(2) 0.0236(15) 0.0007(13) -0.0002(13) -0.0074(18)
C17D 0.0144(18) 0.019(2) 0.0272(16) -0.0059(14) -0.0007(12) -0.0051(16)
C18D 0.016(2) 0.010(2) 0.039(2) -0.0051(15) 0.0028(14) -0.0016(16)
C19D 0.020(2) 0.012(2) 0.0336(18) 0.0003(14) 0.0010(14) -0.0081(17)
C20D 0.0159(18) 0.0122(19) 0.0228(14) 0.0015(12) -0.0039(11) -0.0057(15)
C21D 0.020(2) 0.016(2) 0.0261(16) -0.0028(14) -0.0034(13) -0.0041(17)
C22D 0.027(2) 0.016(2) 0.0277(17) -0.0048(14) -0.0066(14) -0.0054(18)
C23D 0.026(2) 0.024(3) 0.0326(19) -0.0029(17) -0.0103(16) -0.008(2)
C24D 0.021(2) 0.018(2) 0.0322(18) 0.0036(15) -0.0057(14) -0.0073(18)
C25D 0.0161(19) 0.014(2) 0.0242(15) 0.0027(12) -0.0041(12) -0.0042(16)
C26D 0.020(2) 0.014(2) 0.0231(15) 0.0022(13) -0.0021(12) -0.0036(16)
Cl1A 0.0204(5) 0.0130(5) 0.0402(5) 0.0020(4) -0.0084(4) -0.0046(4)
Cl2A 0.0292(6) 0.0200(6) 0.0317(4) -0.0086(4) 0.0045(4) -0.0073(5)
Cl1B 0.0214(6) 0.0147(5) 0.0443(5) 0.0080(4) 0.0011(4) -0.0033(4)
Cl2B 0.0269(6) 0.0495(10) 0.0379(5) -0.0155(6) -0.0109(4) -0.0101(6)
Cl1C 0.0215(5) 0.0170(5) 0.0279(4) -0.0059(3) -0.0032(3) -0.0061(4)
Cl2C 0.0391(7) 0.0237(7) 0.0339(5) 0.0121(4) -0.0100(4) -0.0173(6)
Cl1D 0.0152(5) 0.0169(6) 0.0426(5) 0.0042(4) -0.0070(3) -0.0047(4)
Cl2D 0.0215(5) 0.0321(7) 0.0313(4) -0.0113(4) 0.0040(3) -0.0101(5)
O1A 0.030(2) 0.021(2) 0.0414(17) 0.0100(14) -0.0081(14) -0.0056(17)
O2A 0.0229(16) 0.0191(17) 0.0238(12) -0.0020(10) -0.0052(10) -0.0090(14)
O3A 0.0235(17) 0.030(2) 0.0220(12) -0.0029(12) -0.0016(10) -0.0070(15)
O1B 0.029(2) 0.022(2) 0.0330(15) 0.0000(12) 0.0033(12) -0.0114(16)
O2B 0.0233(17) 0.0188(18) 0.0246(12) -0.0059(11) -0.0012(10) -0.0050(14)
O3B 0.0266(18) 0.0203(18) 0.0214(11) -0.0006(10) -0.0080(10) -0.0072(14)
O1C 0.0254(18) 0.028(2) 0.0297(14) -0.0074(13) -0.0045(11) -0.0085(16)
O2C 0.0130(14) 0.0178(17) 0.0255(12) 0.0005(10) 0.0000(9) 0.0001(12)
O3C 0.0253(18) 0.0164(17) 0.0246(12) 0.0049(10) -0.0019(10) -0.0060(14)
O1D 0.026(2) 0.025(2) 0.0382(16) 0.0036(14) -0.0134(13) -0.0049(17)
O2D 0.0257(18) 0.0192(18) 0.0232(12) 0.0018(10) -0.0008(10) -0.0089(14)
O3D 0.032(2) 0.0220(19) 0.0219(12) 0.0003(11) 0.0000(11) -0.0074(15)

loop_
_atom_type_symbol
_atom_type_description
_atom_type_scat_dispersion_real
_atom_type_scat_dispersion_imag
_atom_type_scat_source
C C 0.0033 0.0016 'International Tables Vol C Tables 4.2.6.8 and 6.1.1.4'
H H 0.0000 0.0000 'International Tables Vol C Tables 4.2.6.8 and 6.1.1.4'
O O 0.0106 0.0060 'International Tables Vol C Tables 4.2.6.8 and 6.1.1.4'
Cl Cl 0.1484 0.1585 'International Tables Vol C Tables 4.2.6.8 and 6.1.1.4'

loop_
_geom_angle_atom_site_label_1
_geom_angle_atom_site_label_2
_geom_angle_atom_site_label_3
_geom_angle
_geom_angle_site_symmetry_1
_geom_angle_site_symmetry_3
_geom_angle_publ_flag
C20A C1A C26A 100.8(4) . . ?
C20A C1A C2A 110.6(3) . . ?
C26A C1A C2A 109.2(3) . . ?
C20A C1A C6A 114.7(3) . . ?
C26A C1A C6A 109.5(3) . . ?
C2A C1A C6A 111.4(4) . . ?
C7A C2A C3A 111.0(4) . . ?
C7A C2A C1A 112.5(4) . . ?
C3A C2A C1A 112.7(3) . . ?
C4A C3A C2A 113.4(4) . . ?
C5A C4A C3A 125.1(5) . . ?
C4A C5A C13A 119.2(5) . . ?
C4A C5A C6A 122.9(4) . . ?
C13A C5A C6A 117.9(4) . . ?
C5A C6A C14A 108.7(4) . . ?
C5A C6A C1A 111.1(3) . . ?
C14A C6A C1A 112.8(3) . . ?
C8A C7A C12A 117.8(4) . . ?
C8A C7A C2A 119.7(3) . . ?
C12A C7A C2A 122.5(4) . . ?
C9A C8A C7A 121.4(4) . . ?
C8A C9A C10A 119.8(4) . . ?
C9A C10A C11A 120.5(4) . . ?
C9A C10A Cl1A 120.1(3) . . ?
C11A C10A Cl1A 119.3(3) . . ?
C12A C11A C10A 118.9(4) . . ?
C11A C12A C7A 121.5(4) . . ?
O1A C13A C5A 124.4(5) . . ?
C19A C14A C15A 118.9(3) . . ?
C19A C14A C6A 120.5(4) . . ?
C15A C14A C6A 120.6(4) . . ?
C14A C15A C16A 120.3(4) . . ?
C17A C16A C15A 119.6(4) . . ?
C16A C17A C18A 121.8(4) . . ?
C16A C17A Cl2A 119.3(3) . . ?
C18A C17A Cl2A 118.9(4) . . ?
C19A C18A C17A 118.2(4) . . ?
C18A C19A C14A 121.2(4) . . ?
C25A C20A C21A 118.2(4) . . ?
C25A C20A C1A 108.4(3) . . ?
C21A C20A C1A 133.2(4) . . ?
C22A C21A C20A 118.7(4) . . ?
C21A C22A C23A 120.9(4) . . ?
C24A C23A C22A 121.6(5) . . ?
C25A C24A C23A 115.9(4) . . ?
C24A C25A O2A 123.6(4) . . ?
C24A C25A C20A 124.6(4) . . ?
O2A C25A C20A 111.7(4) . . ?
O3A C26A O2A 120.9(4) . . ?
O3A C26A C1A 128.8(5) . . ?
O2A C26A C1A 110.2(4) . . ?
C20B C1B C26B 100.4(3) . . ?
C20B C1B C2B 111.0(3) . . ?
C26B C1B C2B 112.2(3) . . ?
C20B C1B C6B 114.8(4) . . ?
C26B C1B C6B 107.7(3) . . ?
C2B C1B C6B 110.4(3) . . ?
C7B C2B C3B 112.8(4) . . ?
C7B C2B C1B 113.2(3) . . ?
C3B C2B C1B 112.0(3) . . ?
C4B C3B C2B 113.5(4) . . ?
C5B C4B C3B 123.4(4) . . ?
C4B C5B C13B 117.3(4) . . ?
C4B C5B C6B 124.7(4) . . ?
C13B C5B C6B 117.9(4) . . ?
C5B C6B C14B 111.6(3) . . ?
C5B C6B C1B 110.7(4) . . ?
C14B C6B C1B 112.1(3) . . ?
C12B C7B C8B 118.3(4) . . ?
C12B C7B C2B 119.0(4) . . ?
C8B C7B C2B 122.8(3) . . ?
C9B C8B C7B 120.9(4) . . ?
C10B C9B C8B 119.4(4) . . ?
C11B C10B C9B 121.2(5) . . ?
C11B C10B Cl1B 118.9(3) . . ?
C9B C10B Cl1B 120.0(4) . . ?
C10B C11B C12B 119.3(4) . . ?
C11B C12B C7B 121.1(4) . . ?
O1B C13B C5B 122.9(4) . . ?
C19B C14B C15B 118.9(4) . . ?
C19B C14B C6B 119.7(3) . . ?
C15B C14B C6B 121.4(4) . . ?
C16B C15B C14B 120.3(4) . . ?
C15B C16B C17B 119.4(4) . . ?
C18B C17B C16B 120.6(4) . . ?
C18B C17B Cl2B 119.8(4) . . ?
C16B C17B Cl2B 119.6(3) . . ?
C17B C18B C19B 119.0(4) . . ?
C14B C19B C18B 121.7(3) . . ?
C25B C20B C21B 118.7(4) . . ?
C25B C20B C1B 108.9(3) . . ?
C21B C20B C1B 132.1(4) . . ?
C20B C21B C22B 118.3(4) . . ?
C23B C22B C21B 121.2(4) . . ?
C22B C23B C24B 121.4(5) . . ?
C25B C24B C23B 115.6(5) . . ?
C24B C25B C20B 124.7(4) . . ?
C24B C25B O2B 123.1(4) . . ?
C20B C25B O2B 112.2(4) . . ?
O3B C26B O2B 120.3(3) . . ?
O3B C26B C1B 129.4(4) . . ?
O2B C26B C1B 110.2(4) . . ?
C20C C1C C26C 100.8(3) . . ?
C20C C1C C2C 111.9(3) . . ?
C26C C1C C2C 112.6(4) . . ?
C20C C1C C6C 114.1(4) . . ?
C26C C1C C6C 107.0(3) . . ?
C2C C1C C6C 110.0(3) . . ?
C3C C2C C7C 112.4(4) . . ?
C3C C2C C1C 112.1(3) . . ?
C7C C2C C1C 111.6(3) . . ?
C4C C3C C2C 113.8(4) . . ?
C5C C4C C3C 124.6(4) . . ?
C4C C5C C13C 119.5(4) . . ?
C4C C5C C6C 123.2(4) . . ?
C13C C5C C6C 117.3(4) . . ?
C14C C6C C5C 110.4(3) . . ?
C14C C6C C1C 113.9(3) . . ?
C5C C6C C1C 110.7(4) . . ?
C8C C7C C12C 118.0(4) . . ?
C8C C7C C2C 122.2(3) . . ?
C12C C7C C2C 119.8(4) . . ?
C9C C8C C7C 121.2(4) . . ?
C8C C9C C10C 119.5(4) . . ?
C11C C10C C9C 120.7(4) . . ?
C11C C10C Cl1C 119.6(3) . . ?
C9C C10C Cl1C 119.7(4) . . ?
C10C C11C C12C 119.4(4) . . ?
C11C C12C C7C 121.2(4) . . ?
O1C C13C C5C 124.9(4) . . ?
C19C C14C C15C 117.8(4) . . ?
C19C C14C C6C 120.4(3) . . ?
C15C C14C C6C 121.7(4) . . ?
C16C C15C C14C 121.3(4) . . ?
C15C C16C C17C 119.5(4) . . ?
C18C C17C C16C 120.2(4) . . ?
C18C C17C Cl2C 120.6(4) . . ?
C16C C17C Cl2C 119.3(4) . . ?
C19C C18C C17C 119.8(4) . . ?
C18C C19C C14C 121.3(4) . . ?
C25C C20C C21C 118.6(4) . . ?
C25C C20C C1C 108.4(3) . . ?
C21C C20C C1C 132.8(4) . . ?
C22C C21C C20C 118.6(4) . . ?
C21C C22C C23C 121.1(4) . . ?
C24C C23C C22C 121.7(5) . . ?
C25C C24C C23C 115.4(5) . . ?
C20C C25C C24C 124.6(4) . . ?
C20C C25C O2C 112.8(4) . . ?
C24C C25C O2C 122.6(4) . . ?
O3C C26C O2C 120.0(4) . . ?
O3C C26C C1C 129.5(4) . . ?
O2C C26C C1C 110.5(3) . . ?
C20D C1D C26D 100.5(4) . . ?
C20D C1D C2D 111.0(3) . . ?
C26D C1D C2D 109.0(3) . . ?
C20D C1D C6D 114.7(3) . . ?
C26D C1D C6D 109.1(3) . . ?
C2D C1D C6D 111.9(4) . . ?
C7D C2D C3D 112.6(4) . . ?
C7D C2D C1D 112.4(4) . . ?
C3D C2D C1D 111.9(3) . . ?
C4D C3D C2D 114.8(4) . . ?
C5D C4D C3D 124.8(4) . . ?
C4D C5D C13D 118.6(4) . . ?
C4D C5D C6D 122.8(4) . . ?
C13D C5D C6D 118.6(4) . . ?
C5D C6D C14D 109.2(4) . . ?
C5D C6D C1D 111.3(3) . . ?
C14D C6D C1D 112.9(3) . . ?
C8D C7D C12D 117.6(4) . . ?
C8D C7D C2D 119.4(3) . . ?
C12D C7D C2D 123.0(3) . . ?
C9D C8D C7D 121.1(4) . . ?
C8D C9D C10D 120.2(4) . . ?
C9D C10D C11D 120.0(4) . . ?
C9D C10D Cl1D 120.3(3) . . ?
C11D C10D Cl1D 119.7(3) . . ?
C12D C11D C10D 119.4(4) . . ?
C11D C12D C7D 121.7(4) . . ?
O1D C13D C5D 124.6(5) . . ?
C19D C14D C15D 118.1(3) . . ?
C19D C14D C6D 120.9(4) . . ?
C15D C14D C6D 121.0(4) . . ?
C16D C15D C14D 121.9(4) . . ?
C17D C16D C15D 118.8(4) . . ?
C16D C17D C18D 121.6(4) . . ?
C16D C17D Cl2D 119.1(4) . . ?
C18D C17D Cl2D 119.2(4) . . ?
C19D C18D C17D 118.8(4) . . ?
C18D C19D C14D 120.8(4) . . ?
C21D C20D C25D 119.1(4) . . ?
C21D C20D C1D 132.3(4) . . ?
C25D C20D C1D 108.3(3) . . ?
C20D C21D C22D 118.6(5) . . ?
C21D C22D C23D 120.5(4) . . ?
C24D C23D C22D 120.4(5) . . ?
C25D C24D C23D 117.4(5) . . ?
C24D C25D C20D 124.0(4) . . ?
C24D C25D O2D 124.0(4) . . ?
C20D C25D O2D 112.0(4) . . ?
O3D C26D O2D 120.8(4) . . ?
O3D C26D C1D 129.3(5) . . ?
O2D C26D C1D 109.9(3) . . ?
C26A O2A C25A 108.2(3) . . ?
C26B O2B C25B 108.1(3) . . ?
C26C O2C C25C 107.3(3) . . ?
C26D O2D C25D 108.3(3) . . ?

loop_
_geom_bond_atom_site_label_1
_geom_bond_atom_site_label_2
_geom_bond_distance
_geom_bond_site_symmetry_2
_geom_bond_publ_flag
C1A C20A 1.504(6) . ?
C1A C26A 1.536(5) . ?
C1A C2A 1.550(6) . ?
C1A C6A 1.563(7) . ?
C2A C7A 1.530(7) . ?
C2A C3A 1.548(7) . ?
C3A C4A 1.495(7) . ?
C4A C5A 1.336(6) . ?
C5A C13A 1.480(7) . ?
C5A C6A 1.515(7) . ?
C6A C14A 1.533(5) . ?
C7A C8A 1.405(6) . ?
C7A C12A 1.403(5) . ?
C8A C9A 1.380(7) . ?
C9A C10A 1.386(6) . ?
C10A C11A 1.405(6) . ?
C10A Cl1A 1.746(5) . ?
C11A C12A 1.389(7) . ?
C13A O1A 1.192(7) . ?
C14A C19A 1.398(6) . ?
C14A C15A 1.398(6) . ?
C15A C16A 1.408(5) . ?
C16A C17A 1.359(7) . ?
C17A C18A 1.409(6) . ?
C17A Cl2A 1.747(4) . ?
C18A C19A 1.396(5) . ?
C20A C25A 1.399(6) . ?
C20A C21A 1.402(5) . ?
C21A C22A 1.394(7) . ?
C22A C23A 1.398(8) . ?
C23A C24A 1.399(7) . ?
C24A C25A 1.378(7) . ?
C25A O2A 1.393(5) . ?
C26A O3A 1.200(6) . ?
C26A O2A 1.381(6) . ?
C1B C20B 1.517(6) . ?
C1B C26B 1.546(5) . ?
C1B C2B 1.563(5) . ?
C1B C6B 1.567(7) . ?
C2B C7B 1.515(7) . ?
C2B C3B 1.540(6) . ?
C3B C4B 1.489(7) . ?
C4B C5B 1.350(6) . ?
C5B C13B 1.477(7) . ?
C5B C6B 1.513(6) . ?
C6B C14B 1.520(5) . ?
C7B C12B 1.400(5) . ?
C7B C8B 1.402(6) . ?
C8B C9B 1.388(7) . ?
C9B C10B 1.387(6) . ?
C10B C11B 1.380(8) . ?
C10B Cl1B 1.750(5) . ?
C11B C12B 1.390(8) . ?
C13B O1B 1.221(6) . ?
C14B C19B 1.383(6) . ?
C14B C15B 1.403(5) . ?
C15B C16B 1.396(6) . ?
C16B C17B 1.404(7) . ?
C17B C18B 1.385(6) . ?
C17B Cl2B 1.734(4) . ?
C18B C19B 1.395(6) . ?
C20B C25B 1.378(6) . ?
C20B C21B 1.399(5) . ?
C21B C22B 1.397(7) . ?
C22B C23B 1.382(8) . ?
C23B C24B 1.406(8) . ?
C24B C25B 1.381(7) . ?
C25B O2B 1.401(5) . ?
C26B O3B 1.189(5) . ?
C26B O2B 1.383(6) . ?
C1C C20C 1.505(6) . ?
C1C C26C 1.541(5) . ?
C1C C2C 1.560(5) . ?
C1C C6C 1.579(6) . ?
C2C C3C 1.527(6) . ?
C2C C7C 1.525(7) . ?
C3C C4C 1.486(7) . ?
C4C C5C 1.342(6) . ?
C5C C13C 1.448(7) . ?
C5C C6C 1.524(6) . ?
C6C C14C 1.515(6) . ?
C7C C8C 1.395(7) . ?
C7C C12C 1.406(5) . ?
C8C C9C 1.387(7) . ?
C9C C10C 1.389(5) . ?
C10C C11C 1.386(7) . ?
C10C Cl1C 1.744(5) . ?
C11C C12C 1.386(7) . ?
C13C O1C 1.214(7) . ?
C14C C19C 1.407(6) . ?
C14C C15C 1.408(5) . ?
C15C C16C 1.385(7) . ?
C16C C17C 1.402(7) . ?
C17C C18C 1.391(7) . ?
C17C Cl2C 1.737(5) . ?
C18C C19C 1.384(7) . ?
C20C C25C 1.390(6) . ?
C20C C21C 1.395(6) . ?
C21C C22C 1.398(7) . ?
C22C C23C 1.395(8) . ?
C23C C24C 1.394(8) . ?
C24C C25C 1.396(7) . ?
C25C O2C 1.392(5) . ?
C26C O3C 1.194(5) . ?
C26C O2C 1.390(5) . ?
C1D C20D 1.520(6) . ?
C1D C26D 1.550(5) . ?
C1D C2D 1.566(6) . ?
C1D C6D 1.568(6) . ?
C2D C7D 1.508(6) . ?
C2D C3D 1.549(6) . ?
C3D C4D 1.483(6) . ?
C4D C5D 1.349(6) . ?
C5D C13D 1.451(6) . ?
C5D C6D 1.514(7) . ?
C6D C14D 1.519(5) . ?
C7D C8D 1.406(5) . ?
C7D C12D 1.416(6) . ?
C8D C9D 1.386(7) . ?
C9D C10D 1.398(6) . ?
C10D C11D 1.402(6) . ?
C10D Cl1D 1.732(5) . ?
C11D C12D 1.383(6) . ?
C13D O1D 1.227(6) . ?
C14D C19D 1.404(6) . ?
C14D C15D 1.405(6) . ?
C15D C16D 1.389(5) . ?
C16D C17D 1.378(7) . ?
C17D C18D 1.404(7) . ?
C17D Cl2D 1.745(4) . ?
C18D C19D 1.399(6) . ?
C20D C21D 1.386(5) . ?
C20D C25D 1.394(6) . ?
C21D C22D 1.401(7) . ?
C22D C23D 1.403(8) . ?
C23D C24D 1.404(6) . ?
C24D C25D 1.353(7) . ?
C25D O2D 1.403(5) . ?
C26D O3D 1.189(5) . ?
C26D O2D 1.382(7) . ?
